data_1567414
loop_
_publ_author_name
'Li, Ao'
'Gao, Yang'
'Lu, Jian-Bin'
'Chen, Zhi-Chao'
'Du, Wei'
'Chen, Ying-Chun'

_publ_section_title
;
 Asymmetric higher-order [10 + n] cycloadditions of palladium-containing
 10\p-cycloaddends
;
_journal_issue 32
_journal_name_full 'Chemical Science'
_journal_page_first 9265
_journal_page_last 9270
_journal_paper_doi 10.1039/D2SC02985E
_journal_volume 13
_journal_year 2022
_chemical_absolute_configuration ad
_chemical_formula_moiety 'C26 H18 N2 O3'
_chemical_formula_sum 'C26 H18 N2 O3'
_chemical_formula_weight 406.42
_space_group_crystal_system monoclinic
_space_group_IT_number 4
_space_group_name_Hall 'P 2yb'
_space_group_name_H-M_alt 'P 1 21 1'
_atom_sites_solution_hydrogens geom
_atom_sites_solution_primary dual
_audit_creation_date 2020-06-10
_audit_creation_method
;
Olex2 1.3
(compiled 2020.11.12 svn.r5f609507 for OlexSys, GUI svn.r6408)
;
_audit_update_record
;
2022-05-24 deposited with the CCDC.	2022-07-15 downloaded from the CCDC.
;
_cell_angle_alpha 90
_cell_angle_beta 93.4861(11)
_cell_angle_gamma 90
_cell_formula_units_Z 4
_cell_length_a 6.34570(7)
_cell_length_b 12.49324(16)
_cell_length_c 29.7405(4)
_cell_measurement_reflns_used 9759
_cell_measurement_temperature 296.0(9)
_cell_measurement_theta_max 71.0010
_cell_measurement_theta_min 3.8020
_cell_volume 2353.41(5)
_computing_cell_refinement 'CrysAlisPro 1.171.39.46e (Rigaku OD, 2018)'
_computing_data_collection 'CrysAlisPro 1.171.39.46e (Rigaku OD, 2018)'
_computing_data_reduction 'CrysAlisPro 1.171.39.46e (Rigaku OD, 2018)'
_computing_molecular_graphics 'Olex2 1.3 (Dolomanov et al., 2009)'
_computing_publication_material 'Olex2 1.3 (Dolomanov et al., 2009)'
_computing_structure_refinement 'SHELXL 2014/7 (Sheldrick, 2015)'
_computing_structure_solution 'SHELXT  (Sheldrick, 2015)'
_diffrn_ambient_environment air
_diffrn_ambient_temperature 296.0(9)
_diffrn_detector 'CCD plate'
_diffrn_detector_area_resol_mean 15.9595
_diffrn_detector_type EosS2
_diffrn_measured_fraction_theta_full 0.999
_diffrn_measured_fraction_theta_max 0.991
_diffrn_measurement_details
;
List of Runs (angles in degrees, time in seconds):

  # Type    Start    End  Width  t~exp~   \w     \q     \k     \f   Frames
#--------------------------------------------------------------------------
  1  \w   -106.00 -13.00   1.00    1.86    --  -34.98 -38.00  90.00   93
  2  \w    -53.00  33.00   1.00    1.86    --  -34.98  57.00 120.00   86
  3  \w    -53.00  33.00   1.00    1.86    --  -34.98  57.00 -30.00   86
  4  \w    -33.00  53.00   1.00    1.86    --   34.98 -57.00-150.00   86
  5  \w     23.00  90.00   1.00    1.86    --   34.98-125.00   0.00   67
  6  \w    -33.00  53.00   1.00    1.86    --   34.98 -57.00 -60.00   86
  7  \w    -33.00  53.00   1.00    1.86    --   34.98 -57.00  90.00   86
  8  \w     16.00 103.00   1.00    1.86    --   34.98  57.00 -60.00   87
  9  \w     16.00 103.00   1.00    1.86    --   34.98  57.00  90.00   87
 10  \w    -33.00  53.00   1.00    1.86    --   34.98 -57.00  30.00   86
 11  \w     23.00  90.00   1.00    1.86    --   34.98-125.00-180.00   67
 12  \w     37.00 127.00   1.00    7.44    --  106.90 -45.00 -60.00   90
 13  \w     39.00 127.00   1.00    7.44    --  106.90 -61.00-180.00   88
 14  \w     87.00 175.00   1.00    7.44    --  106.90  61.00-120.00   88
 15  \w     37.00 110.00   1.00    7.44    --  106.90 -94.00 -60.00   73
 16  \w     37.00 110.00   1.00    7.44    --  106.90 -94.00  30.00   73
 17  \w     38.00 136.00   1.00    7.44    --  106.90 -77.00 -60.00   98
 18  \w     38.00 136.00   1.00    7.44    --  106.90 -77.00  60.00   98
 19  \w     37.00 127.00   1.00    7.44    --  106.90 -45.00  30.00   90
 20  \w     35.00 133.00   1.00    7.44    --  106.90 -30.00  60.00   98
 21  \w     36.00 113.00   1.00    7.44    --  106.90-111.00 -60.00   77
 22  \w     35.00 133.00   1.00    7.44    --  106.90 -30.00 120.00   98
 23  \w     57.00 151.00   1.00    7.44    --  106.90 178.00   0.00   94
 24  \w     35.00 152.00   1.00    7.44    --  106.90 -15.00-150.00  117
 25  \w     37.00 110.00   1.00    7.44    --  106.90 -94.00 150.00   73
 26  \w     16.00 103.00   1.00    1.86    --   34.98  57.00-150.00   87
 27  \w      6.00 104.00   1.00    1.86    --   34.98  77.00 150.00   98
 28  \w      6.00 102.00   1.00    1.86    --   34.98  77.00  30.00   96
 29  \w     16.00 103.00   1.00    1.86    --   34.98  57.00   0.00   87
;
_diffrn_measurement_device 'four-circle diffractometer'
_diffrn_measurement_device_type 'New Gemini, Dual, Cu at home/near, EosS2'
_diffrn_measurement_method '\w scans'
_diffrn_orient_matrix_type 'CrysAlisPro convention (1999,Acta A55,543-557)'
_diffrn_orient_matrix_UB_11 0.0394235000
_diffrn_orient_matrix_UB_12 0.0751410000
_diffrn_orient_matrix_UB_13 0.0407295000
_diffrn_orient_matrix_UB_21 -0.0373529000
_diffrn_orient_matrix_UB_22 0.0977461000
_diffrn_orient_matrix_UB_23 -0.0310490000
_diffrn_orient_matrix_UB_31 -0.2370255000
_diffrn_orient_matrix_UB_32 -0.0028816000
_diffrn_orient_matrix_UB_33 0.0084253000
_diffrn_radiation_monochromator graphite
_diffrn_radiation_probe x-ray
_diffrn_radiation_type CuK\a
_diffrn_radiation_wavelength 1.54184
_diffrn_reflns_av_R_equivalents 0.0406
_diffrn_reflns_av_unetI/netI 0.0314
_diffrn_reflns_Laue_measured_fraction_full 0.999
_diffrn_reflns_Laue_measured_fraction_max 0.991
_diffrn_reflns_limit_h_max 5
_diffrn_reflns_limit_h_min -7
_diffrn_reflns_limit_k_max 15
_diffrn_reflns_limit_k_min -15
_diffrn_reflns_limit_l_max 36
_diffrn_reflns_limit_l_min -33
_diffrn_reflns_number 25763
_diffrn_reflns_point_group_measured_fraction_full 0.999
_diffrn_reflns_point_group_measured_fraction_max 0.983
_diffrn_reflns_theta_full 67.684
_diffrn_reflns_theta_max 71.413
_diffrn_reflns_theta_min 3.839
_diffrn_source 'fine-focus sealed X-ray tube'
_diffrn_source_type 'Enhance (Cu) X-ray Source'
_exptl_absorpt_coefficient_mu 0.613
_exptl_absorpt_correction_T_max 1.00000
_exptl_absorpt_correction_T_min 0.31599
_exptl_absorpt_correction_type multi-scan
_exptl_absorpt_process_details
;
CrysAlisPro 1.171.39.46e (Rigaku Oxford Diffraction, 2018)
Empirical absorption correction using spherical harmonics,
 implemented in SCALE3 ABSPACK scaling algorithm.
;
_exptl_crystal_colour 'clear light colourless'
_exptl_crystal_colour_lustre clear
_exptl_crystal_colour_modifier light
_exptl_crystal_colour_primary colourless
_exptl_crystal_density_diffrn 1.147
_exptl_crystal_description block
_exptl_crystal_F_000 848
_exptl_crystal_size_max 0.45
_exptl_crystal_size_mid 0.35
_exptl_crystal_size_min 0.3
_refine_diff_density_max 0.150
_refine_diff_density_min -0.244
_refine_diff_density_rms 0.041
_refine_ls_abs_structure_details
;
 Flack x determined using 3405 quotients [(I+)-(I-)]/[(I+)+(I-)]
 (Parsons, Flack and Wagner, Acta Cryst. B69 (2013) 249-259).
;
_refine_ls_abs_structure_Flack -0.01(14)
_refine_ls_extinction_method none
_refine_ls_goodness_of_fit_ref 1.037
_refine_ls_hydrogen_treatment constr
_refine_ls_matrix_type full
_refine_ls_number_parameters 559
_refine_ls_number_reflns 9006
_refine_ls_number_restraints 1
_refine_ls_restrained_S_all 1.037
_refine_ls_R_factor_all 0.0543
_refine_ls_R_factor_gt 0.0505
_refine_ls_shift/su_max 0.003
_refine_ls_shift/su_mean 0.000
_refine_ls_structure_factor_coef Fsqd
_refine_ls_weighting_details 'w=1/[\s^2^(Fo^2^)+(0.0941P)^2^+0.0257P] where P=(Fo^2^+2Fc^2^)/3'
_refine_ls_weighting_scheme calc
_refine_ls_wR_factor_gt 0.1373
_refine_ls_wR_factor_ref 0.1426
_reflns_Friedel_coverage 0.891
_reflns_Friedel_fraction_full 0.999
_reflns_Friedel_fraction_max 0.973
_reflns_number_gt 8175
_reflns_number_total 9006
_reflns_threshold_expression 'I > 2\s(I)'
_cod_data_source_file d2sc02985e2.cif
_cod_data_source_block 3a
_cod_depositor_comments 'Adding full bibliography for 1567414.cif.'
_cod_database_code 1567414
_shelx_shelxl_version_number 2014/7
_shelx_space_group_comment
;
The symmetry employed for this shelxl refinement is uniquely defined
by the following loop, which should always be used as a source of
symmetry information in preference to the above space-group names.
They are only intended as comments.
;
_shelx_estimated_absorpt_t_max 0.837
_shelx_estimated_absorpt_t_min 0.770
_reflns_odcompleteness_completeness 99.95
_reflns_odcompleteness_iscentric 1
_reflns_odcompleteness_theta 66.97
_olex2_refinement_description
;
1. Fixed Uiso
 At 1.2 times of:
  All C(H) groups, All C(H,H) groups
2.a Ternary CH refined with riding coordinates:
 C007(H007), C00I(H00I)
2.b Secondary CH2 refined with riding coordinates:
 C00G(H00C,H00D), C00Q(H00E,H00F), C00Z(H00A,H00B), C01A(H01A,H01B)
2.c Aromatic/amide H refined with riding coordinates:
 C00H(H00H), C00L(H00L), C00P(H00P), C00V(H00V), C00Y(H00Y), C010(H010),
 C011(H011), C012(H012), C017(H017), C018(H018), C019(H019), C01B(H01F),
 C01C(H01C), C01D(H01D), C01E(H01E), C01G(H01G), C01I(H01I), C01J(H01J),
 C01K(H01K), C01L(H01L), C01M(H01M), C01N(H01N), C01O(H01O), C01P(H01P),
 C01Q(H01Q), C1(H1)
;
_olex2_submission_special_instructions 'No special instructions were received'
_oxdiff_exptl_absorpt_empirical_details
;
Empirical correction (ABSPACK) includes:
- Absorption correction using spherical harmonics
- Frame scaling
- Detector area scaling
;
_oxdiff_exptl_absorpt_empirical_full_max 3.126
_oxdiff_exptl_absorpt_empirical_full_min 0.682

loop_
_space_group_symop_operation_xyz
'x, y, z'
'-x, y+1/2, -z'

loop_
_atom_site_label
_atom_site_type_symbol
_atom_site_fract_x
_atom_site_fract_y
_atom_site_fract_z
_atom_site_U_iso_or_equiv
_atom_site_adp_type
_atom_site_occupancy
_atom_site_site_symmetry_order
_atom_site_calc_flag
_atom_site_refinement_flags_posn
_atom_site_refinement_flags_adp
_atom_site_refinement_flags_occupancy
_atom_site_disorder_assembly
_atom_site_disorder_group
O001 O 0.8285(4) 0.7553(3) 0.45653(9) 0.0936(10) Uani 1 1 d . . . . .
N002 N 0.3338(4) 0.9494(2) 0.49367(11) 0.0676(7) Uani 1 1 d . . . . .
C003 C 0.7078(4) 0.8279(2) 0.56383(9) 0.0503(6) Uani 1 1 d . . . . .
O004 O -0.3496(4) 0.2392(3) -0.04739(9) 0.0900(9) Uani 1 1 d . . . . .
N005 N 0.1656(4) 0.0472(2) -0.00866(11) 0.0689(7) Uani 1 1 d . . . . .
N006 N 0.3064(7) 0.4436(3) 0.71792(12) 0.0912(11) Uani 1 1 d . . . . .
C007 C 0.6277(4) 0.7320(2) 0.53616(9) 0.0495(6) Uani 1 1 d . . . . .
H007 H 0.7501 0.6885 0.5292 0.059 Uiso 1 1 calc R U . . .
C008 C 0.4054(4) 0.8661(2) 0.49246(9) 0.0516(6) Uani 1 1 d . . . . .
C009 C 0.0566(4) 0.3348(2) 0.05566(9) 0.0498(6) Uani 1 1 d . . . . .
C00A C 0.2095(4) 0.3640(2) 0.02988(10) 0.0517(6) Uani 1 1 d . . . . .
O00B O 0.4361(8) 0.4368(4) 0.74954(11) 0.1205(13) Uani 1 1 d . . . . .
C00C C -0.0004(4) 0.2385(2) -0.01298(9) 0.0480(6) Uani 1 1 d . . . . .
C00D C 0.0844(5) 0.3863(2) 0.09931(11) 0.0572(7) Uani 1 1 d . . . . .
C00E C -0.0935(5) 0.2458(3) -0.10060(10) 0.0573(6) Uani 1 1 d . . . . .
C00F C 0.0932(4) 0.1302(2) -0.01062(9) 0.0503(6) Uani 1 1 d . . . . .
C00G C 0.3637(5) 0.4381(3) 0.05408(11) 0.0607(7) Uani 1 1 d . . . . .
H00C H 0.3676 0.5073 0.0394 0.073 Uiso 1 1 calc R U . . .
H00D H 0.5048 0.4079 0.0565 0.073 Uiso 1 1 calc R U . . .
C00H C 0.2266(6) 0.4945(3) 0.63912(13) 0.0694(8) Uani 1 1 d . . . . .
H00H H 0.1004 0.4566 0.6392 0.083 Uiso 1 1 calc R U . . .
C00I C -0.1079(4) 0.2640(2) 0.03269(9) 0.0491(6) Uani 1 1 d . . . . .
H00I H -0.2338 0.3075 0.0254 0.059 Uiso 1 1 calc R U . . .
C00J C 0.2708(5) 0.4459(2) 0.09950(11) 0.0593(7) Uani 1 1 d . . . . .
O00K O 0.1304(8) 0.4060(4) 0.71796(12) 0.1319(16) Uani 1 1 d . . . . .
C00L C -0.2988(7) 0.0002(3) 0.11379(14) 0.0774(10) Uani 1 1 d . . . . .
H00L H -0.3412 -0.0552 0.1321 0.093 Uiso 1 1 calc R U . . .
C00M C 0.4975(4) 0.7581(2) 0.49007(9) 0.0488(6) Uani 1 1 d . . . . .
O00N O 0.4783(8) 0.5887(4) 0.21754(12) 0.1260(15) Uani 1 1 d . . . . .
N00O N 0.3066(9) 0.5442(4) 0.21666(14) 0.1080(14) Uani 1 1 d . . . . .
C00P C 0.9045(5) 0.8712(3) 0.55749(12) 0.0631(7) Uani 1 1 d . . . . .
H00P H 0.9871 0.8423 0.5358 0.076 Uiso 1 1 calc R U . . .
C00Q C 0.1788(4) 0.3243(2) -0.01706(10) 0.0540(6) Uani 1 1 d . . . . .
H00E H 0.3068 0.2921 -0.0271 0.065 Uiso 1 1 calc R U . . .
H00F H 0.1340 0.3814 -0.0376 0.065 Uiso 1 1 calc R U . . .
C00R C 0.5446(5) 0.7520(3) 0.40286(10) 0.0567(6) Uani 1 1 d . . . . .
C00S C 0.4752(4) 0.6611(2) 0.55879(10) 0.0511(6) Uani 1 1 d . . . . .
C00T C 0.4696(5) 0.6091(2) 0.60234(11) 0.0565(6) Uani 1 1 d . . . . .
C00V C 0.6078(6) 0.6098(3) 0.64040(12) 0.0690(8) Uani 1 1 d . . . . .
H00V H 0.7337 0.6480 0.6406 0.083 Uiso 1 1 calc R U . . .
C00W C 0.3088(4) 0.6325(2) 0.53227(10) 0.0522(6) Uani 1 1 d . . . . .
C00X C 0.2834(5) 0.5488(2) 0.60149(11) 0.0593(7) Uani 1 1 d . . . . .
C00Y C 0.6679(7) 0.7101(3) 0.37015(13) 0.0715(9) Uani 1 1 d . . . . .
H00Y H 0.8049 0.6875 0.3780 0.086 Uiso 1 1 calc R U . . .
C00Z C 0.3162(4) 0.6729(2) 0.48559(10) 0.0542(6) Uani 1 1 d . . . . .
H00A H 0.1831 0.7054 0.4753 0.065 Uiso 1 1 calc R U . . .
H00B H 0.3499 0.6160 0.4650 0.065 Uiso 1 1 calc R U . . .
C010 C 0.8598(6) 0.9988(3) 0.61591(14) 0.0780(10) Uani 1 1 d . . . . .
H010 H 0.9120 1.0551 0.6338 0.094 Uiso 1 1 calc R U . . .
C011 C -0.3741(5) 0.1263(3) 0.05459(12) 0.0630(7) Uani 1 1 d . . . . .
H011 H -0.4691 0.1541 0.0326 0.076 Uiso 1 1 calc R U . . .
C012 C 0.1034(5) 0.2117(3) -0.11266(11) 0.0670(8) Uani 1 1 d . . . . .
H012 H 0.1993 0.1827 -0.0911 0.080 Uiso 1 1 calc R U . . .
C013 C 0.6412(4) 0.7564(3) 0.44960(11) 0.0580(7) Uani 1 1 d . . . . .
C014 C -0.1659(4) 0.2402(3) -0.05401(11) 0.0576(7) Uani 1 1 d . . . . .
C015 C -0.1730(4) 0.1693(2) 0.06027(9) 0.0508(6) Uani 1 1 d . . . . .
C016 C 0.3661(7) 0.4988(3) 0.67698(12) 0.0730(9) Uani 1 1 d . . . . .
C017 C -0.0971(6) 0.0412(3) 0.11906(13) 0.0735(9) Uani 1 1 d . . . . .
H017 H -0.0021 0.0120 0.1408 0.088 Uiso 1 1 calc R U . . .
C018 C 0.0386(8) 0.4389(4) 0.17500(13) 0.0842(11) Uani 1 1 d . . . . .
H018 H -0.0393 0.4395 0.2005 0.101 Uiso 1 1 calc R U . . .
C019 C 0.3420(6) 0.7866(3) 0.39036(12) 0.0671(8) Uani 1 1 d . . . . .
H019 H 0.2566 0.8141 0.4119 0.081 Uiso 1 1 calc R U . . .
C01A C 0.1677(5) 0.5572(3) 0.55569(12) 0.0634(8) Uani 1 1 d . . . . .
H01A H 0.1575 0.4883 0.5407 0.076 Uiso 1 1 calc R U . . .
H01B H 0.0273 0.5868 0.5578 0.076 Uiso 1 1 calc R U . . .
C01B C 0.3459(7) 0.4983(3) 0.13773(13) 0.0727(9) Uani 1 1 d . . . . .
H01F H 0.4722 0.5362 0.1386 0.087 Uiso 1 1 calc R U . . .
C01C C 0.6654(6) 0.9576(3) 0.62207(14) 0.0735(9) Uani 1 1 d . . . . .
H01C H 0.5834 0.9870 0.6438 0.088 Uiso 1 1 calc R U . . .
C01D C 0.3867(8) 0.7382(4) 0.31430(13) 0.0858(11) Uani 1 1 d . . . . .
H01D H 0.3335 0.7338 0.2845 0.103 Uiso 1 1 calc R U . . .
C01E C 0.5879(5) 0.8720(3) 0.59624(11) 0.0624(7) Uani 1 1 d . . . . .
H01E H 0.4549 0.8443 0.6008 0.075 Uiso 1 1 calc R U . . .
O01F O 0.1973(10) 0.5407(5) 0.24942(13) 0.157(2) Uani 1 1 d . . . . .
C01G C -0.0353(6) 0.3839(3) 0.13685(12) 0.0722(9) Uani 1 1 d . . . . .
H01G H -0.1619 0.3463 0.1364 0.087 Uiso 1 1 calc R U . . .
C01H C 0.2258(8) 0.4924(3) 0.17505(13) 0.0803(10) Uani 1 1 d . . . . .
C01I C 0.1561(7) 0.2211(4) -0.15684(13) 0.0820(11) Uani 1 1 d . . . . .
H01I H 0.2880 0.1982 -0.1649 0.098 Uiso 1 1 calc R U . . .
C01J C 0.5882(9) 0.7017(4) 0.32611(14) 0.0907(13) Uani 1 1 d . . . . .
H01J H 0.6697 0.6716 0.3044 0.109 Uiso 1 1 calc R U . . .
C01K C 0.5549(7) 0.5526(3) 0.67797(13) 0.0775(10) Uani 1 1 d . . . . .
H01K H 0.6463 0.5508 0.7036 0.093 Uiso 1 1 calc R U . . .
C01L C 0.9791(6) 0.9566(3) 0.58303(15) 0.0767(10) Uani 1 1 d . . . . .
H01L H 1.1104 0.9858 0.5781 0.092 Uiso 1 1 calc R U . . .
C01M C -0.0339(5) 0.1245(3) 0.09277(12) 0.0615(7) Uani 1 1 d . . . . .
H01M H 0.1029 0.1510 0.0968 0.074 Uiso 1 1 calc R U . . .
C01N C -0.1787(9) 0.2976(4) -0.17691(14) 0.0933(14) Uani 1 1 d . . . . .
H01N H -0.2732 0.3272 -0.1986 0.112 Uiso 1 1 calc R U . . .
C01O C -0.2345(6) 0.2878(3) -0.13314(13) 0.0730(9) Uani 1 1 d . . . . .
H01O H -0.3678 0.3095 -0.1254 0.088 Uiso 1 1 calc R U . . .
C01P C 0.0174(8) 0.2636(4) -0.18871(14) 0.0916(13) Uani 1 1 d . . . . .
H01P H 0.0547 0.2697 -0.2184 0.110 Uiso 1 1 calc R U . . .
C01Q C 0.2670(7) 0.7803(4) 0.34592(14) 0.0805(10) Uani 1 1 d . . . . .
H01Q H 0.1322 0.8053 0.3376 0.097 Uiso 1 1 calc R U . . .
C1 C -0.4353(6) 0.0427(3) 0.08112(15) 0.0781(10) Uani 1 1 d . . . . .
H1 H -0.5709 0.0149 0.0768 0.094 Uiso 1 1 calc R U . . .

loop_
_atom_site_aniso_label
_atom_site_aniso_U_11
_atom_site_aniso_U_22
_atom_site_aniso_U_33
_atom_site_aniso_U_23
_atom_site_aniso_U_13
_atom_site_aniso_U_12
O001 0.0444(12) 0.161(3) 0.0763(16) -0.0119(18) 0.0055(10) 0.0139(15)
N002 0.0642(16) 0.0542(15) 0.0846(19) 0.0078(13) 0.0072(13) 0.0121(12)
C003 0.0449(12) 0.0493(14) 0.0556(14) 0.0015(11) -0.0065(10) 0.0044(10)
O004 0.0433(11) 0.151(3) 0.0748(15) 0.0022(17) -0.0035(10) 0.0126(14)
N005 0.0628(16) 0.0588(16) 0.0839(19) -0.0077(14) -0.0042(13) 0.0116(13)
N006 0.128(3) 0.078(2) 0.067(2) 0.0151(16) -0.0005(19) -0.007(2)
C007 0.0404(12) 0.0490(14) 0.0583(15) -0.0020(11) -0.0032(10) 0.0057(10)
C008 0.0443(12) 0.0549(16) 0.0557(15) 0.0065(12) 0.0033(10) 0.0003(11)
C009 0.0531(13) 0.0422(14) 0.0544(14) -0.0013(10) 0.0052(10) 0.0029(10)
C00A 0.0520(13) 0.0441(13) 0.0590(15) -0.0001(11) 0.0044(11) 0.0014(11)
O00B 0.172(4) 0.115(3) 0.072(2) 0.0281(19) -0.018(2) -0.008(3)
C00C 0.0404(11) 0.0513(14) 0.0520(14) 0.0004(11) 0.0000(10) 0.0058(10)
C00D 0.0680(17) 0.0424(14) 0.0614(17) 0.0002(12) 0.0051(13) 0.0014(12)
C00E 0.0577(15) 0.0555(16) 0.0573(16) -0.0013(13) -0.0073(11) -0.0035(12)
C00F 0.0409(11) 0.0549(16) 0.0544(14) -0.0072(11) -0.0025(9) 0.0004(10)
C00G 0.0602(16) 0.0535(17) 0.0686(19) -0.0042(13) 0.0062(13) -0.0090(13)
C00H 0.079(2) 0.0551(17) 0.073(2) 0.0085(15) -0.0002(15) -0.0084(15)
C00I 0.0397(11) 0.0493(14) 0.0581(15) 0.0016(11) 0.0014(9) 0.0069(10)
C00J 0.0673(17) 0.0481(15) 0.0622(17) -0.0006(12) 0.0020(13) -0.0012(12)
O00K 0.152(3) 0.155(4) 0.089(2) 0.037(2) 0.009(2) -0.054(3)
C00L 0.096(3) 0.0543(18) 0.083(2) 0.0109(17) 0.0170(19) -0.0112(17)
C00M 0.0406(12) 0.0522(15) 0.0530(14) 0.0000(11) -0.0025(10) 0.0053(10)
O00N 0.159(4) 0.136(3) 0.081(2) -0.026(2) -0.007(2) -0.059(3)
N00O 0.165(4) 0.088(3) 0.072(2) -0.0167(19) 0.007(2) -0.035(3)
C00P 0.0510(15) 0.0652(19) 0.0724(19) -0.0039(15) -0.0009(12) -0.0062(13)
C00Q 0.0481(13) 0.0539(15) 0.0605(15) 0.0011(12) 0.0083(11) 0.0001(11)
C00R 0.0593(15) 0.0535(16) 0.0572(16) -0.0002(12) 0.0034(12) -0.0019(12)
C00S 0.0507(13) 0.0414(13) 0.0601(15) -0.0001(11) -0.0061(11) 0.0038(10)
C00T 0.0621(16) 0.0443(15) 0.0620(17) -0.0003(12) -0.0046(12) 0.0001(11)
C00V 0.0728(19) 0.066(2) 0.0666(19) 0.0061(16) -0.0129(14) -0.0052(15)
C00W 0.0474(13) 0.0459(14) 0.0619(16) -0.0009(11) -0.0073(11) 0.0004(10)
C00X 0.0654(17) 0.0476(15) 0.0641(17) 0.0033(12) -0.0022(13) -0.0007(12)
C00Y 0.086(2) 0.0590(19) 0.070(2) -0.0051(15) 0.0158(16) 0.0026(16)
C00Z 0.0467(13) 0.0548(15) 0.0595(15) 0.0017(12) -0.0099(11) 0.0004(11)
C010 0.086(2) 0.0561(19) 0.090(3) -0.0107(17) -0.0136(19) -0.0094(17)
C011 0.0511(15) 0.0628(18) 0.0750(19) 0.0013(15) 0.0030(12) -0.0046(13)
C012 0.0630(17) 0.081(2) 0.0561(17) -0.0018(15) -0.0011(13) 0.0002(15)
C013 0.0453(14) 0.0632(18) 0.0654(17) -0.0056(14) 0.0017(11) 0.0057(12)
C014 0.0446(14) 0.0669(18) 0.0605(16) 0.0007(14) -0.0027(11) 0.0078(12)
C015 0.0465(13) 0.0509(15) 0.0550(14) -0.0049(11) 0.0043(10) 0.0025(10)
C016 0.099(3) 0.0557(18) 0.064(2) 0.0087(14) 0.0019(17) 0.0008(17)
C017 0.084(2) 0.061(2) 0.075(2) 0.0142(16) -0.0034(17) 0.0063(17)
C018 0.118(3) 0.074(2) 0.063(2) -0.0093(17) 0.0213(19) -0.013(2)
C019 0.0689(19) 0.070(2) 0.0612(18) 0.0027(14) -0.0042(14) 0.0016(15)
C01A 0.0566(16) 0.0542(17) 0.078(2) 0.0061(14) -0.0104(14) -0.0091(12)
C01B 0.091(2) 0.0536(18) 0.073(2) -0.0069(15) 0.0016(17) -0.0129(16)
C01C 0.084(2) 0.0581(19) 0.079(2) -0.0115(16) 0.0076(17) 0.0050(16)
C01D 0.123(3) 0.075(2) 0.058(2) -0.0002(17) -0.009(2) -0.011(2)
C01E 0.0585(16) 0.0563(17) 0.073(2) -0.0049(14) 0.0073(13) -0.0038(13)
O01F 0.230(5) 0.167(5) 0.077(2) -0.044(3) 0.036(3) -0.083(4)
C01G 0.088(2) 0.064(2) 0.0656(19) -0.0038(16) 0.0152(16) -0.0103(17)
C01H 0.117(3) 0.061(2) 0.063(2) -0.0111(16) 0.0026(19) -0.014(2)
C01I 0.088(2) 0.095(3) 0.064(2) -0.0065(19) 0.0150(17) -0.012(2)
C01J 0.140(4) 0.071(2) 0.063(2) -0.0089(18) 0.025(2) 0.000(2)
C01K 0.100(3) 0.068(2) 0.062(2) 0.0044(16) -0.0172(17) -0.0004(19)
C01L 0.0607(18) 0.071(2) 0.098(3) -0.0078(18) -0.0029(17) -0.0149(16)
C01M 0.0575(15) 0.0549(17) 0.0714(19) 0.0028(14) -0.0024(13) -0.0016(13)
C01N 0.130(4) 0.082(3) 0.064(2) 0.0091(19) -0.029(2) 0.002(3)
C01O 0.079(2) 0.070(2) 0.067(2) 0.0037(15) -0.0186(16) 0.0018(16)
C01P 0.119(3) 0.100(3) 0.055(2) 0.009(2) 0.002(2) -0.018(3)
C01Q 0.094(3) 0.076(2) 0.068(2) 0.0032(17) -0.0183(18) -0.0024(19)
C1 0.0626(19) 0.071(2) 0.102(3) 0.0010(19) 0.0120(17) -0.0147(16)

loop_
_atom_type_symbol
_atom_type_description
_atom_type_scat_dispersion_real
_atom_type_scat_dispersion_imag
_atom_type_scat_source
C C 0.0181 0.0091 'International Tables Vol C Tables 4.2.6.8 and 6.1.1.4'
H H 0.0000 0.0000 'International Tables Vol C Tables 4.2.6.8 and 6.1.1.4'
N N 0.0311 0.0180 'International Tables Vol C Tables 4.2.6.8 and 6.1.1.4'
O O 0.0492 0.0322 'International Tables Vol C Tables 4.2.6.8 and 6.1.1.4'

loop_
_geom_angle_atom_site_label_1
_geom_angle_atom_site_label_2
_geom_angle_atom_site_label_3
_geom_angle
_geom_angle_site_symmetry_1
_geom_angle_site_symmetry_3
_geom_angle_publ_flag
C00P C003 C007 120.5(3) . . ?
C01E C003 C007 120.8(3) . . ?
C01E C003 C00P 118.7(3) . . ?
O00B N006 C016 118.5(4) . . ?
O00K N006 O00B 123.6(4) . . ?
O00K N006 C016 117.9(4) . . ?
C003 C007 H007 107.9 . . ?
C003 C007 C00M 116.3(2) . . ?
C00M C007 H007 107.9 . . ?
C00S C007 C003 115.1(2) . . ?
C00S C007 H007 107.9 . . ?
C00S C007 C00M 101.1(2) . . ?
N002 C008 C00M 179.1(3) . . ?
C00A C009 C00D 110.1(3) . . ?
C00A C009 C00I 114.4(2) . . ?
C00D C009 C00I 135.4(3) . . ?
C009 C00A C00G 111.8(3) . . ?
C009 C00A C00Q 113.2(3) . . ?
C00Q C00A C00G 134.7(3) . . ?
C00F C00C C00I 109.6(2) . . ?
C00F C00C C00Q 109.7(2) . . ?
C00F C00C C014 107.4(2) . . ?
C00Q C00C C00I 106.2(2) . . ?
C014 C00C C00I 111.2(2) . . ?
C014 C00C C00Q 112.7(2) . . ?
C00J C00D C009 107.3(3) . . ?
C01G C00D C009 131.9(3) . . ?
C01G C00D C00J 120.8(3) . . ?
C012 C00E C014 124.1(3) . . ?
C01O C00E C012 119.4(3) . . ?
C01O C00E C014 116.5(3) . . ?
N005 C00F C00C 179.7(3) . . ?
C00A C00G H00C 111.6 . . ?
C00A C00G H00D 111.6 . . ?
C00A C00G C00J 101.0(2) . . ?
H00C C00G H00D 109.4 . . ?
C00J C00G H00C 111.6 . . ?
C00J C00G H00D 111.6 . . ?
C00X C00H H00H 121.5 . . ?
C00X C00H C016 117.0(3) . . ?
C016 C00H H00H 121.5 . . ?
C009 C00I C00C 100.6(2) . . ?
C009 C00I H00I 108.0 . . ?
C009 C00I C015 114.8(2) . . ?
C00C C00I H00I 108.0 . . ?
C015 C00I C00C 116.9(2) . . ?
C015 C00I H00I 108.0 . . ?
C00D C00J C00G 109.8(3) . . ?
C01B C00J C00D 120.6(3) . . ?
C01B C00J C00G 129.6(3) . . ?
C017 C00L H00L 120.7 . . ?
C1 C00L H00L 120.7 . . ?
C1 C00L C017 118.7(3) . . ?
C008 C00M C007 109.4(2) . . ?
C008 C00M C00Z 109.6(2) . . ?
C008 C00M C013 107.7(2) . . ?
C00Z C00M C007 105.9(2) . . ?
C013 C00M C007 111.5(2) . . ?
C013 C00M C00Z 112.8(2) . . ?
O00N N00O O01F 123.0(4) . . ?
O00N N00O C01H 119.1(4) . . ?
O01F N00O C01H 117.9(5) . . ?
C003 C00P H00P 119.7 . . ?
C01L C00P C003 120.7(3) . . ?
C01L C00P H00P 119.7 . . ?
C00A C00Q C00C 102.1(2) . . ?
C00A C00Q H00E 111.4 . . ?
C00A C00Q H00F 111.4 . . ?
C00C C00Q H00E 111.4 . . ?
C00C C00Q H00F 111.4 . . ?
H00E C00Q H00F 109.2 . . ?
C00Y C00R C013 116.9(3) . . ?
C019 C00R C00Y 118.9(3) . . ?
C019 C00R C013 124.2(3) . . ?
C00T C00S C007 135.7(2) . . ?
C00W C00S C007 113.8(3) . . ?
C00W C00S C00T 110.4(3) . . ?
C00V C00T C00S 132.6(3) . . ?
C00V C00T C00X 120.5(3) . . ?
C00X C00T C00S 106.9(3) . . ?
C00T C00V H00V 120.6 . . ?
C01K C00V C00T 118.9(3) . . ?
C01K C00V H00V 120.6 . . ?
C00S C00W C00Z 113.3(3) . . ?
C00S C00W C01A 111.6(3) . . ?
C00Z C00W C01A 134.7(2) . . ?
C00H C00X C00T 120.9(3) . . ?
C00H C00X C01A 129.1(3) . . ?
C00T C00X C01A 110.0(3) . . ?
C00R C00Y H00Y 119.8 . . ?
C01J C00Y C00R 120.3(4) . . ?
C01J C00Y H00Y 119.8 . . ?
C00M C00Z H00A 111.3 . . ?
C00M C00Z H00B 111.3 . . ?
C00W C00Z C00M 102.5(2) . . ?
C00W C00Z H00A 111.3 . . ?
C00W C00Z H00B 111.3 . . ?
H00A C00Z H00B 109.2 . . ?
C01C C010 H010 120.2 . . ?
C01C C010 C01L 119.5(3) . . ?
C01L C010 H010 120.2 . . ?
C015 C011 H011 119.5 . . ?
C1 C011 H011 119.5 . . ?
C1 C011 C015 120.9(3) . . ?
C00E C012 H012 120.2 . . ?
C01I C012 C00E 119.6(3) . . ?
C01I C012 H012 120.2 . . ?
O001 C013 C00M 119.4(3) . . ?
O001 C013 C00R 120.7(3) . . ?
C00R C013 C00M 119.8(2) . . ?
O004 C014 C00C 119.2(3) . . ?
O004 C014 C00E 121.0(3) . . ?
C00E C014 C00C 119.8(2) . . ?
C011 C015 C00I 121.2(3) . . ?
C011 C015 C01M 118.1(3) . . ?
C01M C015 C00I 120.7(2) . . ?
C00H C016 N006 118.0(4) . . ?
C01K C016 N006 118.8(4) . . ?
C01K C016 C00H 123.2(3) . . ?
C00L C017 H017 119.4 . . ?
C01M C017 C00L 121.1(3) . . ?
C01M C017 H017 119.4 . . ?
C01G C018 H018 120.1 . . ?
C01H C018 H018 120.1 . . ?
C01H C018 C01G 119.7(4) . . ?
C00R C019 H019 120.0 . . ?
C01Q C019 C00R 120.0(4) . . ?
C01Q C019 H019 120.0 . . ?
C00W C01A C00X 101.0(2) . . ?
C00W C01A H01A 111.6 . . ?
C00W C01A H01B 111.6 . . ?
C00X C01A H01A 111.6 . . ?
C00X C01A H01B 111.6 . . ?
H01A C01A H01B 109.4 . . ?
C00J C01B H01F 121.4 . . ?
C00J C01B C01H 117.3(3) . . ?
C01H C01B H01F 121.4 . . ?
C010 C01C H01C 119.7 . . ?
C010 C01C C01E 120.7(3) . . ?
C01E C01C H01C 119.7 . . ?
C01J C01D H01D 119.9 . . ?
C01Q C01D H01D 119.9 . . ?
C01Q C01D C01J 120.1(4) . . ?
C003 C01E C01C 120.2(3) . . ?
C003 C01E H01E 119.9 . . ?
C01C C01E H01E 119.9 . . ?
C00D C01G H01G 120.8 . . ?
C018 C01G C00D 118.3(4) . . ?
C018 C01G H01G 120.8 . . ?
C018 C01H N00O 118.6(4) . . ?
C018 C01H C01B 123.2(3) . . ?
C01B C01H N00O 118.2(4) . . ?
C012 C01I H01I 119.6 . . ?
C01P C01I C012 120.8(4) . . ?
C01P C01I H01I 119.6 . . ?
C00Y C01J C01D 119.8(4) . . ?
C00Y C01J H01J 120.1 . . ?
C01D C01J H01J 120.1 . . ?
C00V C01K H01K 120.3 . . ?
C016 C01K C00V 119.3(3) . . ?
C016 C01K H01K 120.3 . . ?
C00P C01L C010 120.2(3) . . ?
C00P C01L H01L 119.9 . . ?
C010 C01L H01L 119.9 . . ?
C015 C01M H01M 119.8 . . ?
C017 C01M C015 120.4(3) . . ?
C017 C01M H01M 119.8 . . ?
C01O C01N H01N 120.0 . . ?
C01O C01N C01P 120.1(4) . . ?
C01P C01N H01N 120.0 . . ?
C00E C01O H01O 119.9 . . ?
C01N C01O C00E 120.3(4) . . ?
C01N C01O H01O 119.9 . . ?
C01I C01P C01N 119.8(4) . . ?
C01I C01P H01P 120.1 . . ?
C01N C01P H01P 120.1 . . ?
C019 C01Q H01Q 119.5 . . ?
C01D C01Q C019 120.9(4) . . ?
C01D C01Q H01Q 119.5 . . ?
C00L C1 C011 120.8(3) . . ?
C00L C1 H1 119.6 . . ?
C011 C1 H1 119.6 . . ?

loop_
_geom_bond_atom_site_label_1
_geom_bond_atom_site_label_2
_geom_bond_distance
_geom_bond_site_symmetry_2
_geom_bond_publ_flag
O001 C013 1.194(4) . ?
N002 C008 1.137(4) . ?
C003 C007 1.523(4) . ?
C003 C00P 1.383(4) . ?
C003 C01E 1.378(4) . ?
O004 C014 1.194(4) . ?
N005 C00F 1.135(4) . ?
N006 O00B 1.215(5) . ?
N006 O00K 1.212(6) . ?
N006 C016 1.468(5) . ?
C007 H007 0.9800 . ?
C007 C00M 1.591(4) . ?
C007 C00S 1.501(4) . ?
C008 C00M 1.474(4) . ?
C009 C00A 1.324(4) . ?
C009 C00D 1.450(4) . ?
C009 C00I 1.501(4) . ?
C00A C00G 1.499(4) . ?
C00A C00Q 1.483(4) . ?
C00C C00F 1.478(4) . ?
C00C C00I 1.589(4) . ?
C00C C00Q 1.572(4) . ?
C00C C014 1.561(4) . ?
C00D C00J 1.398(5) . ?
C00D C01G 1.388(5) . ?
C00E C012 1.388(5) . ?
C00E C014 1.488(5) . ?
C00E C01O 1.381(5) . ?
C00G H00C 0.9700 . ?
C00G H00D 0.9700 . ?
C00G C00J 1.509(4) . ?
C00H H00H 0.9300 . ?
C00H C00X 1.375(5) . ?
C00H C016 1.391(5) . ?
C00I H00I 0.9800 . ?
C00I C015 1.511(4) . ?
C00J C01B 1.372(5) . ?
C00L H00L 0.9300 . ?
C00L C017 1.378(6) . ?
C00L C1 1.369(6) . ?
C00M C00Z 1.567(4) . ?
C00M C013 1.554(4) . ?
O00N N00O 1.222(6) . ?
N00O O01F 1.231(6) . ?
N00O C01H 1.462(5) . ?
C00P H00P 0.9300 . ?
C00P C01L 1.377(5) . ?
C00Q H00E 0.9700 . ?
C00Q H00F 0.9700 . ?
C00R C00Y 1.388(5) . ?
C00R C013 1.486(4) . ?
C00R C019 1.386(5) . ?
C00S C00T 1.451(4) . ?
C00S C00W 1.328(4) . ?
C00T C00V 1.389(4) . ?
C00T C00X 1.401(4) . ?
C00V H00V 0.9300 . ?
C00V C01K 1.384(5) . ?
C00W C00Z 1.481(4) . ?
C00W C01A 1.499(4) . ?
C00X C01A 1.511(4) . ?
C00Y H00Y 0.9300 . ?
C00Y C01J 1.379(6) . ?
C00Z H00A 0.9700 . ?
C00Z H00B 0.9700 . ?
C010 H010 0.9300 . ?
C010 C01C 1.359(6) . ?
C010 C01L 1.377(6) . ?
C011 H011 0.9300 . ?
C011 C015 1.385(4) . ?
C011 C1 1.379(5) . ?
C012 H012 0.9300 . ?
C012 C01I 1.380(5) . ?
C015 C01M 1.387(4) . ?
C016 C01K 1.373(6) . ?
C017 H017 0.9300 . ?
C017 C01M 1.377(5) . ?
C018 H018 0.9300 . ?
C018 C01G 1.384(5) . ?
C018 C01H 1.363(6) . ?
C019 H019 0.9300 . ?
C019 C01Q 1.379(5) . ?
C01A H01A 0.9700 . ?
C01A H01B 0.9700 . ?
C01B H01F 0.9300 . ?
C01B C01H 1.386(6) . ?
C01C H01C 0.9300 . ?
C01C C01E 1.389(5) . ?
C01D H01D 0.9300 . ?
C01D C01J 1.383(7) . ?
C01D C01Q 1.351(7) . ?
C01E H01E 0.9300 . ?
C01G H01G 0.9300 . ?
C01I H01I 0.9300 . ?
C01I C01P 1.362(7) . ?
C01J H01J 0.9300 . ?
C01K H01K 0.9300 . ?
C01L H01L 0.9300 . ?
C01M H01M 0.9300 . ?
C01N H01N 0.9300 . ?
C01N C01O 1.375(7) . ?
C01N C01P 1.380(7) . ?
C01O H01O 0.9300 . ?
C01P H01P 0.9300 . ?
C01Q H01Q 0.9300 . ?
C1 H1 0.9300 . ?

loop_
_geom_torsion_atom_site_label_1
_geom_torsion_atom_site_label_2
_geom_torsion_atom_site_label_3
_geom_torsion_atom_site_label_4
_geom_torsion
_geom_torsion_site_symmetry_1
_geom_torsion_site_symmetry_2
_geom_torsion_site_symmetry_3
_geom_torsion_site_symmetry_4
_geom_torsion_publ_flag
C003 C007 C00M C008 -23.8(3) . . . . ?
C003 C007 C00M C00Z -141.8(2) . . . . ?
C003 C007 C00M C013 95.2(3) . . . . ?
C003 C007 C00S C00T -49.7(4) . . . . ?
C003 C007 C00S C00W 135.3(3) . . . . ?
C003 C00P C01L C010 1.2(6) . . . . ?
N006 C016 C01K C00V -176.5(4) . . . . ?
C007 C003 C00P C01L -178.8(3) . . . . ?
C007 C003 C01E C01C 178.3(3) . . . . ?
C007 C00M C00Z C00W 18.0(3) . . . . ?
C007 C00M C013 O001 -12.8(5) . . . . ?
C007 C00M C013 C00R 165.0(3) . . . . ?
C007 C00S C00T C00V 2.3(6) . . . . ?
C007 C00S C00T C00X -177.1(3) . . . . ?
C007 C00S C00W C00Z 2.7(4) . . . . ?
C007 C00S C00W C01A 177.0(3) . . . . ?
C008 C00M C00Z C00W -100.0(3) . . . . ?
C008 C00M C013 O001 107.3(4) . . . . ?
C008 C00M C013 C00R -75.0(3) . . . . ?
C009 C00A C00G C00J 0.4(3) . . . . ?
C009 C00A C00Q C00C -13.6(3) . . . . ?
C009 C00D C00J C00G 2.7(4) . . . . ?
C009 C00D C00J C01B -175.7(3) . . . . ?
C009 C00D C01G C018 177.2(4) . . . . ?
C009 C00I C015 C011 150.7(3) . . . . ?
C009 C00I C015 C01M -27.9(4) . . . . ?
C00A C009 C00D C00J -2.5(3) . . . . ?
C00A C009 C00D C01G 177.9(4) . . . . ?
C00A C009 C00I C00C 9.1(3) . . . . ?
C00A C009 C00I C015 135.6(3) . . . . ?
C00A C00G C00J C00D -2.0(3) . . . . ?
C00A C00G C00J C01B 176.3(3) . . . . ?
O00B N006 C016 C00H 172.1(4) . . . . ?
O00B N006 C016 C01K -8.5(6) . . . . ?
C00C C00I C015 C011 -91.8(3) . . . . ?
C00C C00I C015 C01M 89.7(3) . . . . ?
C00D C009 C00A C00G 1.3(3) . . . . ?
C00D C009 C00A C00Q -173.5(2) . . . . ?
C00D C009 C00I C00C -175.8(3) . . . . ?
C00D C009 C00I C015 -49.3(4) . . . . ?
C00D C00J C01B C01H -2.2(5) . . . . ?
C00E C012 C01I C01P 0.1(7) . . . . ?
C00F C00C C00I C009 101.8(2) . . . . ?
C00F C00C C00I C015 -23.2(3) . . . . ?
C00F C00C C00Q C00A -100.1(3) . . . . ?
C00F C00C C014 O004 106.0(4) . . . . ?
C00F C00C C014 C00E -75.5(3) . . . . ?
C00G C00A C00Q C00C 173.3(3) . . . . ?
C00G C00J C01B C01H 179.7(4) . . . . ?
C00H C00X C01A C00W 176.6(4) . . . . ?
C00H C016 C01K C00V 2.8(6) . . . . ?
C00I C009 C00A C00G 177.6(2) . . . . ?
C00I C009 C00A C00Q 2.9(4) . . . . ?
C00I C009 C00D C00J -177.8(3) . . . . ?
C00I C009 C00D C01G 2.7(6) . . . . ?
C00I C00C C00Q C00A 18.3(3) . . . . ?
C00I C00C C014 O004 -13.9(5) . . . . ?
C00I C00C C014 C00E 164.6(3) . . . . ?
C00I C015 C01M C017 177.3(3) . . . . ?
C00J C00D C01G C018 -2.3(6) . . . . ?
C00J C01B C01H N00O 177.7(4) . . . . ?
C00J C01B C01H C018 -1.0(7) . . . . ?
O00K N006 C016 C00H -6.9(6) . . . . ?
O00K N006 C016 C01K 172.5(5) . . . . ?
C00L C017 C01M C015 0.1(6) . . . . ?
C00M C007 C00S C00T -175.9(3) . . . . ?
C00M C007 C00S C00W 9.1(3) . . . . ?
O00N N00O C01H C018 177.2(5) . . . . ?
O00N N00O C01H C01B -1.6(8) . . . . ?
C00P C003 C007 C00M -90.2(3) . . . . ?
C00P C003 C007 C00S 151.8(3) . . . . ?
C00P C003 C01E C01C -0.5(5) . . . . ?
C00Q C00A C00G C00J 173.6(3) . . . . ?
C00Q C00C C00I C009 -16.6(3) . . . . ?
C00Q C00C C00I C015 -141.7(2) . . . . ?
C00Q C00C C014 O004 -133.1(4) . . . . ?
C00Q C00C C014 C00E 45.5(4) . . . . ?
C00R C00Y C01J C01D 1.9(6) . . . . ?
C00R C019 C01Q C01D 1.6(6) . . . . ?
C00S C007 C00M C008 101.6(2) . . . . ?
C00S C007 C00M C00Z -16.4(3) . . . . ?
C00S C007 C00M C013 -139.4(2) . . . . ?
C00S C00T C00V C01K 178.5(4) . . . . ?
C00S C00T C00X C00H -176.3(3) . . . . ?
C00S C00T C00X C01A 2.4(4) . . . . ?
C00S C00W C00Z C00M -13.4(3) . . . . ?
C00S C00W C01A C00X 0.7(3) . . . . ?
C00T C00S C00W C00Z -173.6(3) . . . . ?
C00T C00S C00W C01A 0.7(4) . . . . ?
C00T C00V C01K C016 -1.3(6) . . . . ?
C00T C00X C01A C00W -2.0(3) . . . . ?
C00V C00T C00X C00H 4.2(5) . . . . ?
C00V C00T C00X C01A -177.1(3) . . . . ?
C00W C00S C00T C00V 177.5(4) . . . . ?
C00W C00S C00T C00X -2.0(3) . . . . ?
C00X C00H C016 N006 178.5(4) . . . . ?
C00X C00H C016 C01K -0.9(6) . . . . ?
C00X C00T C00V C01K -2.1(5) . . . . ?
C00Y C00R C013 O001 21.9(5) . . . . ?
C00Y C00R C013 C00M -155.8(3) . . . . ?
C00Y C00R C019 C01Q -0.8(6) . . . . ?
C00Z C00M C013 O001 -131.8(4) . . . . ?
C00Z C00M C013 C00R 46.0(4) . . . . ?
C00Z C00W C01A C00X 173.3(3) . . . . ?
C010 C01C C01E C003 -0.2(6) . . . . ?
C011 C015 C01M C017 -1.3(5) . . . . ?
C012 C00E C014 O004 -157.1(4) . . . . ?
C012 C00E C014 C00C 24.4(5) . . . . ?
C012 C00E C01O C01N -1.2(6) . . . . ?
C012 C01I C01P C01N -0.1(8) . . . . ?
C013 C00M C00Z C00W 140.2(2) . . . . ?
C013 C00R C00Y C01J 178.9(4) . . . . ?
C013 C00R C019 C01Q 179.3(4) . . . . ?
C014 C00C C00I C009 -139.6(2) . . . . ?
C014 C00C C00I C015 95.4(3) . . . . ?
C014 C00C C00Q C00A 140.3(2) . . . . ?
C014 C00E C012 C01I -179.5(4) . . . . ?
C014 C00E C01O C01N 178.8(4) . . . . ?
C015 C011 C1 C00L 0.0(6) . . . . ?
C016 C00H C00X C00T -2.6(5) . . . . ?
C016 C00H C00X C01A 178.9(3) . . . . ?
C017 C00L C1 C011 -1.3(7) . . . . ?
C019 C00R C00Y C01J -0.9(6) . . . . ?
C019 C00R C013 O001 -158.3(4) . . . . ?
C019 C00R C013 C00M 24.0(5) . . . . ?
C01A C00W C00Z C00M 174.2(3) . . . . ?
C01C C010 C01L C00P -1.9(7) . . . . ?
C01E C003 C007 C00M 91.0(3) . . . . ?
C01E C003 C007 C00S -26.9(4) . . . . ?
C01E C003 C00P C01L 0.0(5) . . . . ?
O01F N00O C01H C018 -2.8(8) . . . . ?
O01F N00O C01H C01B 178.5(5) . . . . ?
C01G C00D C00J C00G -177.7(3) . . . . ?
C01G C00D C00J C01B 3.9(5) . . . . ?
C01G C018 C01H N00O -176.2(4) . . . . ?
C01G C018 C01H C01B 2.5(7) . . . . ?
C01H C018 C01G C00D -0.8(7) . . . . ?
C01J C01D C01Q C019 -0.7(7) . . . . ?
C01L C010 C01C C01E 1.4(6) . . . . ?
C01O C00E C012 C01I 0.6(6) . . . . ?
C01O C00E C014 O004 22.8(5) . . . . ?
C01O C00E C014 C00C -155.7(3) . . . . ?
C01O C01N C01P C01I -0.5(8) . . . . ?
C01P C01N C01O C00E 1.2(7) . . . . ?
C01Q C01D C01J C00Y -1.1(7) . . . . ?
C1 C00L C017 C01M 1.2(6) . . . . ?
C1 C011 C015 C00I -177.3(3) . . . . ?
C1 C011 C015 C01M 1.3(5) . . . . ?
